data_2108447
loop_
_publ_author_name
'Bodart, Laurie'
'Tumanov, Nikolay'
'Wouters, Johan'

_publ_section_title
;
 Structural variety of clofaziminium salts: effect of the counter-ion on
 clofaziminium conformation and crystal packing
;
_journal_coeditor_code AW5025
_journal_issue 4
_journal_name_full 'Acta Crystallographica Section B'
_journal_page_first
;
;
_journal_paper_doi 10.1107/S2052520619007649
_journal_volume 75
_journal_year 2019
_chemical_formula_moiety
;
C27 H23 Cl2 N4 + , 0.5C8 H4 O4 2- , 0.5C8 H6 O4 
;
_chemical_formula_sum 'C35 H28 Cl2 N4 O4'
_chemical_formula_weight 639.51
_chemical_name_common
;
bis-clofaziminium terephthalate terephthalic acid
;
_chemical_name_systematic
;
N-[(2E)-10-(4-chlorophenyl)-3-[(4-chlorophenyl)amino]
-2,10-dihydrophenazin-2-ylidene]propan-2-aminium 
benzene-1,4-dicarboxylic acid benzene-1,4-dicarboxylate
;
_space_group_crystal_system triclinic
_space_group_IT_number 2
_space_group_name_Hall '-P 1'
_space_group_name_H-M_alt 'P -1'
_symmetry_space_group_name_Hall '-P 1'
_symmetry_space_group_name_H-M 'P -1'
_atom_sites_solution_hydrogens mixed
_atom_sites_solution_primary dual
_atom_sites_solution_secondary dual
_audit_creation_method SHELXL-2016/6
_cell_angle_alpha 71.183(3)
_cell_angle_beta 73.984(3)
_cell_angle_gamma 76.148(2)
_cell_formula_units_Z 2
_cell_length_a 10.4028(3)
_cell_length_b 10.8454(3)
_cell_length_c 15.4229(5)
_cell_measurement_reflns_used 5839
_cell_measurement_temperature 295(2)
_cell_measurement_theta_max 32.3580
_cell_measurement_theta_min 2.4810
_cell_volume 1561.33(9)
_computing_cell_refinement 'CrysAlisPro 1.171.39.46 (Rigaku Oxford Diffraction, 2018)'
_computing_data_collection 'CrysAlisPro 1.171.39.46 (Rigaku Oxford Diffraction, 2018)'
_computing_data_reduction 'CrysAlisPro 1.171.39.46 (Rigaku Oxford Diffraction, 2018)'
_computing_structure_refinement 'SHELXL-2016/6 (Sheldrick, 2016)'
_computing_structure_solution 'SHELXT 2014/5 (Sheldrick, 2014)'
_diffrn_ambient_temperature 295(2)
_diffrn_detector_area_resol_mean 10.3712
_diffrn_measured_fraction_theta_full 0.999
_diffrn_measured_fraction_theta_max 0.999
_diffrn_measurement_device 'four-circle diffractometer'
_diffrn_measurement_device_type 'Xcalibur Ruby Gemini ultra'
_diffrn_measurement_method \w
_diffrn_radiation_type MoK\a
_diffrn_radiation_wavelength 0.71073
_diffrn_reflns_av_R_equivalents 0.0179
_diffrn_reflns_av_unetI/netI 0.0255
_diffrn_reflns_Laue_measured_fraction_full 0.999
_diffrn_reflns_Laue_measured_fraction_max 0.999
_diffrn_reflns_limit_h_max 11
_diffrn_reflns_limit_h_min -12
_diffrn_reflns_limit_k_max 13
_diffrn_reflns_limit_k_min -13
_diffrn_reflns_limit_l_max 15
_diffrn_reflns_limit_l_min -18
_diffrn_reflns_number 13059
_diffrn_reflns_point_group_measured_fraction_full 0.999
_diffrn_reflns_point_group_measured_fraction_max 0.999
_diffrn_reflns_theta_full 25.242
_diffrn_reflns_theta_max 25.349
_diffrn_reflns_theta_min 2.475
_diffrn_source 'fine-focus sealed X-ray tube'
_diffrn_source_type 'Enhance (Mo) X-ray Source'
_exptl_absorpt_coefficient_mu 0.254
_exptl_absorpt_correction_T_max 0.921
_exptl_absorpt_correction_T_min 0.886
_exptl_absorpt_correction_type analytical
_exptl_absorpt_process_details
;
CrysAlisPro 1.171.39.46 (Rigaku Oxford Diffraction, 2018)
Analytical numeric absorption correction using a multifaceted crystal
model based on expressions derived by R. C. Clark & J. S. Reid.
(Clark, R. C. & Reid, J. S. (1995). Acta Cryst. A51, 887-897)
Empirical absorption correction using spherical harmonics, implemented in 
SCALE3 ABSPACK scaling algorithm.
;
_exptl_crystal_colour 'Metallic dark red'
_exptl_crystal_density_diffrn 1.360
_exptl_crystal_description Prism
_exptl_crystal_F_000 664
_exptl_crystal_size_max 0.717
_exptl_crystal_size_mid 0.483
_exptl_crystal_size_min 0.413
_refine_diff_density_max 0.228
_refine_diff_density_min -0.268
_refine_diff_density_rms 0.034
_refine_ls_extinction_method none
_refine_ls_goodness_of_fit_ref 1.025
_refine_ls_hydrogen_treatment mixed
_refine_ls_matrix_type full
_refine_ls_number_parameters 420
_refine_ls_number_reflns 5704
_refine_ls_number_restraints 0
_refine_ls_restrained_S_all 1.025
_refine_ls_R_factor_all 0.0521
_refine_ls_R_factor_gt 0.0395
_refine_ls_shift/su_max 0.000
_refine_ls_shift/su_mean 0.000
_refine_ls_structure_factor_coef Fsqd
_refine_ls_weighting_details 'w=1/[\s^2^(Fo^2^)+(0.0540P)^2^+0.2490P] where P=(Fo^2^+2Fc^2^)/3'
_refine_ls_weighting_scheme calc
_refine_ls_wR_factor_gt 0.1008
_refine_ls_wR_factor_ref 0.1092
_reflns_Friedel_coverage 0.000
_reflns_number_gt 4554
_reflns_number_total 5704
_reflns_threshold_expression I>2\s(I)
_cod_data_source_file aw5025sup1.cif
_cod_data_source_block lb0329_CLZ-TRPTA_reMo
_cod_database_code 2108447
_shelx_shelxl_version_number 2016/6
_shelx_space_group_comment
;
The symmetry employed for this shelxl refinement is uniquely defined
by the following loop, which should always be used as a source of
symmetry information in preference to the above space-group names.
They are only intended as comments.
;
_oxdiff_exptl_absorpt_empirical_full_min 0.869
_oxdiff_exptl_absorpt_empirical_full_max 1.156
_oxdiff_exptl_absorpt_empirical_details
;
Empirical correction (ABSPACK) includes:
- Absorption correction using spherical harmonics
- Frame scaling
;

loop_
_space_group_symop_operation_xyz
'x, y, z'
'-x, -y, -z'

loop_
_atom_site_label
_atom_site_type_symbol
_atom_site_fract_x
_atom_site_fract_y
_atom_site_fract_z
_atom_site_U_iso_or_equiv
_atom_site_adp_type
_atom_site_occupancy
_atom_site_site_symmetry_order
_atom_site_calc_flag
_atom_site_refinement_flags_posn
_atom_site_refinement_flags_adp
Cl2 Cl 0.39753(6) -0.16703(5) 0.95873(4) 0.07025(18) Uani 1 1 d . .
Cl1 Cl 0.23504(6) 1.15410(5) 0.16479(4) 0.0799(2) Uani 1 1 d . .
O2 O 0.28392(14) 0.54295(13) 0.83562(10) 0.0627(4) Uani 1 1 d . .
O1B O 0.11614(15) 0.69607(14) 0.93073(10) 0.0639(4) Uani 1 1 d . .
O1 O 0.49787(15) 0.51905(14) 0.75952(10) 0.0673(4) Uani 1 1 d . .
N1 N 0.17527(13) 0.59934(13) 0.36530(9) 0.0402(3) Uani 1 1 d . .
O2B O 0.14146(16) 0.86002(15) 0.79915(10) 0.0730(4) Uani 1 1 d . .
N4 N 0.37932(15) 0.62506(15) 0.60028(10) 0.0452(3) Uani 1 1 d . .
N2 N 0.13470(14) 0.34376(14) 0.47124(9) 0.0442(3) Uani 1 1 d . .
N3 N 0.33146(19) 0.37532(16) 0.70677(11) 0.0592(5) Uani 1 1 d . .
C29 C 0.45548(18) 0.51297(16) 0.91956(12) 0.0468(4) Uani 1 1 d . .
C11 C 0.21962(16) 0.54535(16) 0.44716(11) 0.0392(4) Uani 1 1 d . .
C5 C 0.09563(16) 0.39971(17) 0.38734(11) 0.0421(4) Uani 1 1 d . .
C13 C 0.18856(16) 0.73544(16) 0.31428(11) 0.0405(4) Uani 1 1 d . .
C12 C 0.11452(16) 0.52797(17) 0.33236(11) 0.0417(4) Uani 1 1 d . .
C6 C 0.19508(16) 0.41300(16) 0.49977(11) 0.0397(4) Uani 1 1 d . .
C29B C 0.04861(16) 0.91308(17) 0.94426(12) 0.0448(4) Uani 1 1 d . .
C9 C 0.32155(16) 0.55837(16) 0.56698(11) 0.0411(4) Uani 1 1 d . .
C28B C 0.10638(18) 0.82179(19) 0.88364(14) 0.0507(4) Uani 1 1 d . .
C15 C 0.30967(18) 0.89154(18) 0.19341(12) 0.0501(4) Uani 1 1 d . .
H15 H 0.381476 0.911439 0.142524 0.060 Uiso 1 1 calc R U
C14 C 0.29640(17) 0.76187(17) 0.23982(12) 0.0452(4) Uani 1 1 d . .
H14 H 0.359316 0.693379 0.221090 0.054 Uiso 1 1 calc R U
C7 C 0.23582(17) 0.35815(17) 0.58644(11) 0.0457(4) Uani 1 1 d . .
H7 H 0.221092 0.272984 0.620853 0.055 Uiso 1 1 calc R U
C28 C 0.4093(2) 0.52717(16) 0.83193(14) 0.0528(5) Uani 1 1 d . .
C10 C 0.28306(17) 0.61318(16) 0.48020(11) 0.0425(4) Uani 1 1 d . .
H10 H 0.300778 0.696942 0.444351 0.051 Uiso 1 1 calc R U
C31 C 0.36919(19) 0.48584(18) 1.00677(13) 0.0522(5) Uani 1 1 d . .
H31 H 0.280803 0.475950 1.011888 0.063 Uiso 1 1 calc R U
C8 C 0.29561(17) 0.42432(17) 0.62180(11) 0.0445(4) Uani 1 1 d . .
C21 C 0.32937(18) 0.09801(18) 0.92005(13) 0.0530(5) Uani 1 1 d . .
H21 H 0.310044 0.085678 0.984567 0.064 Uiso 1 1 calc R U
C18 C 0.09338(17) 0.83489(18) 0.34331(12) 0.0481(4) Uani 1 1 d . .
H18 H 0.020818 0.814795 0.393556 0.058 Uiso 1 1 calc R U
C16 C 0.21598(18) 0.99167(17) 0.22279(12) 0.0488(4) Uani 1 1 d . .
C25 C 0.40036(18) 0.76238(17) 0.55565(12) 0.0480(4) Uani 1 1 d . .
H25 H 0.441020 0.772207 0.488906 0.058 Uiso 1 1 calc R U
C20 C 0.31243(19) 0.22383(18) 0.86026(12) 0.0516(4) Uani 1 1 d . .
H20 H 0.281686 0.295948 0.884987 0.062 Uiso 1 1 calc R U
C17 C 0.10715(18) 0.96458(18) 0.29687(13) 0.0533(5) Uani 1 1 d . .
H17 H 0.043752 1.033019 0.315293 0.064 Uiso 1 1 calc R U
C22 C 0.37485(17) -0.00880(17) 0.88395(13) 0.0490(4) Uani 1 1 d . .
C4 C 0.03202(18) 0.32686(19) 0.35552(13) 0.0506(4) Uani 1 1 d . .
H4A H 0.018621 0.241819 0.391230 0.061 Uiso 1 1 calc R U
C19 C 0.34055(18) 0.24422(17) 0.76396(12) 0.0482(4) Uani 1 1 d . .
C1 C 0.07091(18) 0.58094(19) 0.24744(12) 0.0511(4) Uani 1 1 d . .
H1 H 0.083759 0.665665 0.210633 0.061 Uiso 1 1 calc R U
C30 C 0.58695(19) 0.52680(18) 0.91332(13) 0.0522(5) Uani 1 1 d . .
H30 H 0.646204 0.544698 0.855025 0.063 Uiso 1 1 calc R U
C3 C -0.01021(19) 0.3796(2) 0.27285(13) 0.0550(5) Uani 1 1 d . .
H3A H -0.051925 0.330510 0.252429 0.066 Uiso 1 1 calc R U
C2 C 0.00924(19) 0.5067(2) 0.21928(13) 0.0566(5) Uani 1 1 d . .
H2 H -0.020192 0.542051 0.163199 0.068 Uiso 1 1 calc R U
C30B C 0.0220(2) 1.04692(19) 0.90400(13) 0.0572(5) Uani 1 1 d . .
H34 H 0.036702 1.079580 0.839052 0.069 Uiso 1 1 calc R U
C32 C -0.0262(2) 1.13326(19) 0.95919(13) 0.0564(5) Uani 1 1 d . .
H35 H -0.043774 1.223561 0.931024 0.068 Uiso 1 1 calc R U
C23 C 0.4027(2) 0.00880(19) 0.78864(14) 0.0561(5) Uani 1 1 d . .
H23 H 0.432384 -0.063843 0.764443 0.067 Uiso 1 1 calc R U
C24 C 0.3862(2) 0.13476(19) 0.72907(13) 0.0559(5) Uani 1 1 d . .
H24 H 0.406099 0.146447 0.664611 0.067 Uiso 1 1 calc R U
C26 C 0.2680(2) 0.85861(19) 0.56416(16) 0.0660(5) Uani 1 1 d . .
H26A H 0.206996 0.838045 0.536099 0.099 Uiso 1 1 calc R U
H26B H 0.285334 0.946984 0.532543 0.099 Uiso 1 1 calc R U
H26C H 0.227995 0.851673 0.629217 0.099 Uiso 1 1 calc R U
C27 C 0.4985(2) 0.7927(2) 0.59984(17) 0.0716(6) Uani 1 1 d . .
H27A H 0.457964 0.788221 0.664522 0.107 Uiso 1 1 calc R U
H27B H 0.519009 0.879794 0.567179 0.107 Uiso 1 1 calc R U
H27C H 0.580454 0.729337 0.595766 0.107 Uiso 1 1 calc R U
H4 H 0.4107(18) 0.5879(19) 0.6504(14) 0.060(6) Uiso 1 1 d . .
H3 H 0.337(2) 0.429(2) 0.7340(17) 0.085(8) Uiso 1 1 d . .
H3B H 0.169(3) 0.641(3) 0.892(2) 0.117(10) Uiso 1 1 d . .

loop_
_atom_site_aniso_label
_atom_site_aniso_U_11
_atom_site_aniso_U_22
_atom_site_aniso_U_33
_atom_site_aniso_U_23
_atom_site_aniso_U_13
_atom_site_aniso_U_12
Cl2 0.0840(4) 0.0429(3) 0.0718(4) 0.0012(2) -0.0233(3) -0.0043(2)
Cl1 0.0986(4) 0.0429(3) 0.0806(4) -0.0081(3) -0.0012(3) -0.0127(3)
O2 0.0771(9) 0.0589(8) 0.0727(9) -0.0361(7) -0.0507(7) 0.0159(7)
O1B 0.0854(10) 0.0479(8) 0.0609(9) -0.0205(7) -0.0273(7) 0.0057(7)
O1 0.0893(10) 0.0713(10) 0.0494(8) -0.0278(7) -0.0378(8) 0.0136(7)
N1 0.0517(8) 0.0409(8) 0.0317(7) -0.0096(6) -0.0177(6) -0.0047(6)
O2B 0.1005(11) 0.0678(10) 0.0480(9) -0.0234(7) -0.0176(7) 0.0030(8)
N4 0.0603(9) 0.0457(8) 0.0373(8) -0.0121(7) -0.0222(7) -0.0084(7)
N2 0.0567(8) 0.0438(8) 0.0379(8) -0.0119(6) -0.0187(6) -0.0082(6)
N3 0.1023(13) 0.0436(9) 0.0449(9) -0.0033(7) -0.0429(9) -0.0174(8)
C29 0.0669(11) 0.0350(9) 0.0471(10) -0.0163(8) -0.0335(9) 0.0071(8)
C11 0.0475(9) 0.0413(9) 0.0308(8) -0.0102(7) -0.0145(7) -0.0036(7)
C5 0.0476(9) 0.0471(10) 0.0372(9) -0.0166(8) -0.0151(7) -0.0040(7)
C13 0.0514(9) 0.0410(9) 0.0319(8) -0.0069(7) -0.0189(7) -0.0055(7)
C12 0.0453(9) 0.0482(10) 0.0365(9) -0.0171(8) -0.0149(7) -0.0024(7)
C6 0.0489(9) 0.0405(9) 0.0333(8) -0.0118(7) -0.0141(7) -0.0054(7)
C29B 0.0473(9) 0.0466(10) 0.0435(10) -0.0139(8) -0.0193(7) 0.0000(7)
C9 0.0503(9) 0.0423(9) 0.0353(9) -0.0136(7) -0.0158(7) -0.0047(7)
C28B 0.0538(10) 0.0524(11) 0.0509(11) -0.0175(9) -0.0247(8) 0.0022(8)
C15 0.0509(10) 0.0511(11) 0.0439(10) -0.0101(8) -0.0060(8) -0.0092(8)
C14 0.0484(9) 0.0439(10) 0.0421(9) -0.0140(8) -0.0128(7) 0.0012(7)
C7 0.0644(11) 0.0394(9) 0.0364(9) -0.0054(7) -0.0209(8) -0.0097(8)
C28 0.0808(14) 0.0335(9) 0.0563(12) -0.0200(8) -0.0437(11) 0.0119(8)
C10 0.0580(10) 0.0388(9) 0.0345(9) -0.0071(7) -0.0181(7) -0.0098(7)
C31 0.0608(11) 0.0476(10) 0.0571(12) -0.0159(9) -0.0336(9) 0.0006(8)
C8 0.0617(10) 0.0415(9) 0.0348(9) -0.0091(7) -0.0221(8) -0.0053(8)
C21 0.0638(11) 0.0516(11) 0.0398(10) -0.0062(8) -0.0166(8) -0.0047(9)
C18 0.0505(10) 0.0511(11) 0.0390(9) -0.0130(8) -0.0069(7) -0.0042(8)
C16 0.0570(10) 0.0401(10) 0.0473(10) -0.0087(8) -0.0152(8) -0.0044(8)
C25 0.0612(11) 0.0491(10) 0.0387(9) -0.0129(8) -0.0116(8) -0.0162(8)
C20 0.0690(11) 0.0435(10) 0.0453(10) -0.0122(8) -0.0235(9) -0.0018(8)
C17 0.0571(11) 0.0464(11) 0.0512(11) -0.0163(9) -0.0102(8) 0.0031(8)
C22 0.0536(10) 0.0406(10) 0.0509(11) -0.0053(8) -0.0190(8) -0.0054(8)
C4 0.0605(11) 0.0502(11) 0.0501(10) -0.0188(9) -0.0199(8) -0.0093(8)
C19 0.0627(11) 0.0455(10) 0.0424(10) -0.0063(8) -0.0271(8) -0.0098(8)
C1 0.0638(11) 0.0550(11) 0.0397(10) -0.0109(8) -0.0237(8) -0.0077(9)
C30 0.0664(12) 0.0492(11) 0.0447(10) -0.0149(8) -0.0252(9) 0.0016(8)
C3 0.0618(11) 0.0649(13) 0.0532(11) -0.0272(10) -0.0252(9) -0.0081(9)
C2 0.0672(12) 0.0675(13) 0.0439(10) -0.0180(9) -0.0288(9) -0.0044(9)
C30B 0.0803(13) 0.0522(11) 0.0365(10) -0.0095(9) -0.0191(9) -0.0023(9)
C32 0.0803(13) 0.0412(10) 0.0462(11) -0.0100(8) -0.0241(9) 0.0018(9)
C23 0.0692(12) 0.0485(11) 0.0560(12) -0.0188(9) -0.0222(9) -0.0038(9)
C24 0.0752(12) 0.0572(12) 0.0401(10) -0.0129(9) -0.0220(9) -0.0095(9)
C26 0.0755(13) 0.0483(12) 0.0762(14) -0.0169(10) -0.0210(11) -0.0085(10)
C27 0.0830(14) 0.0698(14) 0.0798(15) -0.0220(12) -0.0331(12) -0.0256(11)

loop_
_atom_type_symbol
_atom_type_description
_atom_type_scat_dispersion_real
_atom_type_scat_dispersion_imag
_atom_type_scat_source
C C 0.0033 0.0016 'International Tables Vol C Tables 4.2.6.8 and 6.1.1.4'
H H 0.0000 0.0000 'International Tables Vol C Tables 4.2.6.8 and 6.1.1.4'
N N 0.0061 0.0033 'International Tables Vol C Tables 4.2.6.8 and 6.1.1.4'
O O 0.0106 0.0060 'International Tables Vol C Tables 4.2.6.8 and 6.1.1.4'
Cl Cl 0.1484 0.1585 'International Tables Vol C Tables 4.2.6.8 and 6.1.1.4'

loop_
_geom_angle_atom_site_label_1
_geom_angle_atom_site_label_2
_geom_angle_atom_site_label_3
_geom_angle
_geom_angle_site_symmetry_1
_geom_angle_site_symmetry_3
C28B O1B H3B 111.5(18) . .
C11 N1 C12 121.20(14) . .
C11 N1 C13 118.73(13) . .
C12 N1 C13 120.03(12) . .
C9 N4 C25 124.72(14) . .
C9 N4 H4 120.9(13) . .
C25 N4 H4 114.3(13) . .
C6 N2 C5 118.12(14) . .
C8 N3 C19 127.90(16) . .
C8 N3 H3 118.2(16) . .
C19 N3 H3 113.1(16) . .
C31 C29 C30 118.90(16) . .
C31 C29 C28 121.25(17) . .
C30 C29 C28 119.84(18) . .
N1 C11 C10 122.27(15) . .
N1 C11 C6 117.12(14) . .
C10 C11 C6 120.60(14) . .
N2 C5 C12 122.53(14) . .
N2 C5 C4 118.86(16) . .
C12 C5 C4 118.60(15) . .
C14 C13 C18 121.84(16) . .
C14 C13 N1 119.45(14) . .
C18 C13 N1 118.69(15) . .
N1 C12 C1 121.95(16) . .
N1 C12 C5 117.97(14) . .
C1 C12 C5 120.07(15) . .
N2 C6 C7 119.41(15) . .
N2 C6 C11 123.00(14) . .
C7 C6 C11 117.57(14) . .
C30B C29B C32 118.75(17) . 2_577
C30B C29B C28B 119.87(16) . .
C32 C29B C28B 121.32(16) 2_577 .
N4 C9 C10 121.46(16) . .
N4 C9 C8 119.93(14) . .
C10 C9 C8 118.61(14) . .
O2B C28B O1B 123.41(18) . .
O2B C28B C29B 122.98(18) . .
O1B C28B C29B 113.61(16) . .
C14 C15 C16 119.68(16) . .
C14 C15 H15 120.2 . .
C16 C15 H15 120.2 . .
C13 C14 C15 118.88(16) . .
C13 C14 H14 120.6 . .
C15 C14 H14 120.6 . .
C8 C7 C6 122.99(16) . .
C8 C7 H7 118.5 . .
C6 C7 H7 118.5 . .
O1 C28 O2 123.17(16) . .
O1 C28 C29 118.01(17) . .
O2 C28 C29 118.79(18) . .
C11 C10 C9 121.32(15) . .
C11 C10 H10 119.3 . .
C9 C10 H10 119.3 . .
C29 C31 C30 120.61(17) . 2_667
C29 C31 H31 119.7 . .
C30 C31 H31 119.7 2_667 .
C7 C8 N3 124.07(16) . .
C7 C8 C9 118.88(14) . .
N3 C8 C9 117.04(14) . .
C22 C21 C20 119.77(17) . .
C22 C21 H21 120.1 . .
C20 C21 H21 120.1 . .
C13 C18 C17 119.14(16) . .
C13 C18 H18 120.4 . .
C17 C18 H18 120.4 . .
C15 C16 C17 121.18(17) . .
C15 C16 Cl1 119.20(14) . .
C17 C16 Cl1 119.61(14) . .
N4 C25 C26 111.82(15) . .
N4 C25 C27 109.06(15) . .
C26 C25 C27 110.44(16) . .
N4 C25 H25 108.5 . .
C26 C25 H25 108.5 . .
C27 C25 H25 108.5 . .
C21 C20 C19 120.98(17) . .
C21 C20 H20 119.5 . .
C19 C20 H20 119.5 . .
C18 C17 C16 119.27(16) . .
C18 C17 H17 120.4 . .
C16 C17 H17 120.4 . .
C21 C22 C23 120.36(17) . .
C21 C22 Cl2 119.95(14) . .
C23 C22 Cl2 119.68(14) . .
C3 C4 C5 120.78(18) . .
C3 C4 H4A 119.6 . .
C5 C4 H4A 119.6 . .
C20 C19 C24 118.24(16) . .
C20 C19 N3 117.98(16) . .
C24 C19 N3 123.57(16) . .
C2 C1 C12 119.37(18) . .
C2 C1 H1 120.3 . .
C12 C1 H1 120.3 . .
C31 C30 C29 120.49(18) 2_667 .
C31 C30 H30 119.8 2_667 .
C29 C30 H30 119.8 . .
C4 C3 C2 119.88(17) . .
C4 C3 H3A 120.1 . .
C2 C3 H3A 120.1 . .
C1 C2 C3 121.30(16) . .
C1 C2 H2 119.4 . .
C3 C2 H2 119.4 . .
C29B C30B C32 120.56(17) . .
C29B C30B H34 119.7 . .
C32 C30B H34 119.7 . .
C29B C32 C30B 120.68(17) 2_577 .
C29B C32 H35 119.7 2_577 .
C30B C32 H35 119.7 . .
C22 C23 C24 119.70(17) . .
C22 C23 H23 120.2 . .
C24 C23 H23 120.2 . .
C23 C24 C19 120.95(17) . .
C23 C24 H24 119.5 . .
C19 C24 H24 119.5 . .
C25 C26 H26A 109.5 . .
C25 C26 H26B 109.5 . .
H26A C26 H26B 109.5 . .
C25 C26 H26C 109.5 . .
H26A C26 H26C 109.5 . .
H26B C26 H26C 109.5 . .
C25 C27 H27A 109.5 . .
C25 C27 H27B 109.5 . .
H27A C27 H27B 109.5 . .
C25 C27 H27C 109.5 . .
H27A C27 H27C 109.5 . .
H27B C27 H27C 109.5 . .

loop_
_geom_bond_atom_site_label_1
_geom_bond_atom_site_label_2
_geom_bond_distance
_geom_bond_site_symmetry_2
Cl2 C22 1.7350(17) .
Cl1 C16 1.7308(18) .
O2 C28 1.261(2) .
O1B C28B 1.316(2) .
O1B H3B 0.95(3) .
O1 C28 1.249(2) .
N1 C11 1.3656(19) .
N1 C12 1.386(2) .
N1 C13 1.451(2) .
O2B C28B 1.210(2) .
N4 C9 1.329(2) .
N4 C25 1.467(2) .
N4 H4 0.86(2) .
N2 C6 1.320(2) .
N2 C5 1.369(2) .
N3 C8 1.365(2) .
N3 C19 1.408(2) .
N3 H3 0.85(2) .
C29 C31 1.381(3) .
C29 C30 1.385(3) .
C29 C28 1.507(2) .
C11 C10 1.377(2) .
C11 C6 1.447(2) .
C5 C12 1.404(2) .
C5 C4 1.408(2) .
C13 C14 1.375(2) .
C13 C18 1.378(2) .
C12 C1 1.403(2) .
C6 C7 1.414(2) .
C29B C30B 1.375(2) .
C29B C32 1.381(2) 2_577
C29B C28B 1.489(2) .
C9 C10 1.405(2) .
C9 C8 1.473(2) .
C15 C14 1.378(2) .
C15 C16 1.379(2) .
C15 H15 0.9300 .
C14 H14 0.9300 .
C7 C8 1.361(2) .
C7 H7 0.9300 .
C10 H10 0.9300 .
C31 C30 1.385(2) 2_667
C31 H31 0.9300 .
C21 C22 1.373(3) .
C21 C20 1.381(2) .
C21 H21 0.9300 .
C18 C17 1.379(2) .
C18 H18 0.9300 .
C16 C17 1.379(2) .
C25 C26 1.517(3) .
C25 C27 1.518(2) .
C25 H25 0.9800 .
C20 C19 1.386(2) .
C20 H20 0.9300 .
C17 H17 0.9300 .
C22 C23 1.375(3) .
C4 C3 1.365(2) .
C4 H4A 0.9300 .
C19 C24 1.388(3) .
C1 C2 1.369(2) .
C1 H1 0.9300 .
C30 H30 0.9300 .
C3 C2 1.389(3) .
C3 H3A 0.9300 .
C2 H2 0.9300 .
C30B C32 1.381(3) .
C30B H34 0.9300 .
C32 H35 0.9300 .
C23 C24 1.380(3) .
C23 H23 0.9300 .
C24 H24 0.9300 .
C26 H26A 0.9600 .
C26 H26B 0.9600 .
C26 H26C 0.9600 .
C27 H27A 0.9600 .
C27 H27B 0.9600 .
C27 H27C 0.9600 .

loop_
_geom_hbond_atom_site_label_D
_geom_hbond_atom_site_label_H
_geom_hbond_atom_site_label_A
_geom_hbond_distance_DH
_geom_hbond_distance_HA
_geom_hbond_distance_DA
_geom_hbond_angle_DHA
_geom_hbond_site_symmetry_A
C14 H14 O1 0.93 2.40 3.276(2) 156.7 2_666
C20 H20 O2 0.93 2.54 3.307(2) 139.7 .
C26 H26C O2B 0.96 2.55 3.502(3) 171.5 .
N4 H4 O1 0.86(2) 1.98(2) 2.8363(19) 172.9(18) .
N3 H3 O2 0.85(2) 2.17(2) 2.976(2) 159(2) .
N3 H3 O1 0.85(2) 2.30(2) 2.996(2) 140(2) .
O1B H3B O2 0.95(3) 1.66(3) 2.5936(19) 170(3) .

loop_
_geom_torsion_atom_site_label_1
_geom_torsion_atom_site_label_2
_geom_torsion_atom_site_label_3
_geom_torsion_atom_site_label_4
_geom_torsion
_geom_torsion_site_symmetry_1
_geom_torsion_site_symmetry_4
C12 N1 C11 C10 178.47(15) . .
C13 N1 C11 C10 -3.6(2) . .
C12 N1 C11 C6 -2.6(2) . .
C13 N1 C11 C6 175.29(13) . .
C6 N2 C5 C12 -1.5(2) . .
C6 N2 C5 C4 179.52(15) . .
C11 N1 C13 C14 98.18(18) . .
C12 N1 C13 C14 -83.88(19) . .
C11 N1 C13 C18 -80.62(19) . .
C12 N1 C13 C18 97.32(18) . .
C11 N1 C12 C1 -178.66(15) . .
C13 N1 C12 C1 3.5(2) . .
C11 N1 C12 C5 2.1(2) . .
C13 N1 C12 C5 -175.76(14) . .
N2 C5 C12 N1 0.0(2) . .
C4 C5 C12 N1 178.97(15) . .
N2 C5 C12 C1 -179.20(16) . .
C4 C5 C12 C1 -0.3(2) . .
C5 N2 C6 C7 179.60(15) . .
C5 N2 C6 C11 1.0(2) . .
N1 C11 C6 N2 1.1(2) . .
C10 C11 C6 N2 179.99(16) . .
N1 C11 C6 C7 -177.58(15) . .
C10 C11 C6 C7 1.3(2) . .
C25 N4 C9 C10 4.5(3) . .
C25 N4 C9 C8 -174.99(15) . .
C30B C29B C28B O2B 5.7(3) . .
C32 C29B C28B O2B -171.44(19) 2_577 .
C30B C29B C28B O1B -174.57(16) . .
C32 C29B C28B O1B 8.2(2) 2_577 .
C18 C13 C14 C15 0.3(3) . .
N1 C13 C14 C15 -178.43(14) . .
C16 C15 C14 C13 0.6(3) . .
N2 C6 C7 C8 -178.37(16) . .
C11 C6 C7 C8 0.3(3) . .
C31 C29 C28 O1 -162.65(17) . .
C30 C29 C28 O1 17.1(2) . .
C31 C29 C28 O2 15.4(2) . .
C30 C29 C28 O2 -164.78(16) . .
N1 C11 C10 C9 176.65(15) . .
C6 C11 C10 C9 -2.2(3) . .
N4 C9 C10 C11 -178.07(15) . .
C8 C9 C10 C11 1.4(2) . .
C30 C29 C31 C30 0.3(3) . 2_667
C28 C29 C31 C30 -179.93(15) . 2_667
C6 C7 C8 N3 177.59(17) . .
C6 C7 C8 C9 -1.1(3) . .
C19 N3 C8 C7 13.9(3) . .
C19 N3 C8 C9 -167.39(17) . .
N4 C9 C8 C7 179.73(16) . .
C10 C9 C8 C7 0.2(2) . .
N4 C9 C8 N3 1.0(2) . .
C10 C9 C8 N3 -178.53(16) . .
C14 C13 C18 C17 -0.5(3) . .
N1 C13 C18 C17 178.27(14) . .
C14 C15 C16 C17 -1.3(3) . .
C14 C15 C16 Cl1 179.20(13) . .
C9 N4 C25 C26 71.4(2) . .
C9 N4 C25 C27 -166.14(17) . .
C22 C21 C20 C19 0.1(3) . .
C13 C18 C17 C16 -0.2(3) . .
C15 C16 C17 C18 1.2(3) . .
Cl1 C16 C17 C18 -179.38(14) . .
C20 C21 C22 C23 -0.5(3) . .
C20 C21 C22 Cl2 179.52(13) . .
N2 C5 C4 C3 179.11(16) . .
C12 C5 C4 C3 0.1(3) . .
C21 C20 C19 C24 0.0(3) . .
C21 C20 C19 N3 -175.03(16) . .
C8 N3 C19 C20 -148.7(2) . .
C8 N3 C19 C24 36.6(3) . .
N1 C12 C1 C2 -178.79(16) . .
C5 C12 C1 C2 0.4(3) . .
C31 C29 C30 C31 -0.3(3) . 2_667
C28 C29 C30 C31 179.93(15) . 2_667
C5 C4 C3 C2 -0.1(3) . .
C12 C1 C2 C3 -0.4(3) . .
C4 C3 C2 C1 0.3(3) . .
C32 C29B C30B C32 0.0(3) 2_577 .
C28B C29B C30B C32 -177.29(17) . .
C29B C30B C32 C29B 0.0(3) . 2_577
C21 C22 C23 C24 0.8(3) . .
Cl2 C22 C23 C24 -179.19(14) . .
C22 C23 C24 C19 -0.7(3) . .
C20 C19 C24 C23 0.3(3) . .
N3 C19 C24 C23 175.06(17) . .

_cod_database_fobs_code 2108447
